data_7004520
loop_
_publ_author_name
'Fuller, Anna-Marie'
'Mountford, Andrew J.'
'Coles, Simon J.'
'Horton, Peter N.'
'Hughes, David L.'
'Hursthouse, Michael B.'
'Male, Louise'
'Lancaster, Simon J.'

_publ_section_title
;
 The synthesis, molecular structure and supramolecular architecture of
 complexes between the ammonia adduct of tris(pentafluorophenyl)boron
 and a series of mono and polydentate hydrogen-bond acceptors
;
_journal_issue 45
_journal_name_full 'Dalton Transactions'
_journal_page_first 6381
_journal_page_last 6392
_journal_paper_doi 10.1039/b808208a
_journal_year 2008
_chemical_formula_moiety '2(C18 H3 B F15 N), 3(C4 H4 N2)'
_chemical_formula_structural {(C6F5)3BNH3}2.(pyrazine)3
_chemical_formula_sum 'C48 H18 B2 F30 N8'
_chemical_formula_weight 1298.32
_chemical_name_common AnnaF1
_chemical_name_systematic
;
?
;
_space_group_IT_number 14
_symmetry_cell_setting monoclinic
_symmetry_space_group_name_Hall '-P 2yn'
_symmetry_space_group_name_H-M 'P 1 21/n 1'
_atom_sites_solution_hydrogens geom
_atom_sites_solution_primary direct
_atom_sites_solution_secondary difmap
_cell_angle_alpha 90.00
_cell_angle_beta 105.391(5)
_cell_angle_gamma 90.00
_cell_formula_units_Z 2
_cell_length_a 7.8554(5)
_cell_length_b 36.146(3)
_cell_length_c 9.0775(4)
_cell_measurement_temperature 140(1)
_cell_volume 2485.0(3)
_computing_cell_refinement
;
CrysAlis RED, Oxford Diffraction Ltd., Version 1.171.27p20 beta
;
_computing_data_collection
;
CrysAlis CCD, Oxford Diffraction Ltd., Version 1.171.27p20 beta
;
_computing_data_reduction
;
CrysAlis RED, Oxford Diffraction Ltd., Version 1.171.27p20 beta
;
_computing_molecular_graphics 'ORTEP (Johnson, 1971)'
_computing_publication_material 'SHELXL-97 (Sheldrick, 1997b)'
_computing_structure_refinement 'SHELXL-97 (Sheldrick, 1997b)'
_computing_structure_solution 'SHELXS-97 (Sheldrick, 1997a)'
_diffrn_ambient_temperature 140(1)
_diffrn_detector_area_resol_mean 16.0050
_diffrn_measured_fraction_theta_full 0.998
_diffrn_measured_fraction_theta_max 0.998
_diffrn_measurement_device_type 'Oxford Diffraction Xcalibur 3/CCD'
_diffrn_measurement_method 'Thin slice \f and \w scans'
_diffrn_radiation_monochromator graphite
_diffrn_radiation_source 'Enhance (Mo) X-ray Source'
_diffrn_radiation_type Mo-K\a
_diffrn_radiation_wavelength 0.71073
_diffrn_reflns_av_R_equivalents 0.0739
_diffrn_reflns_av_sigmaI/netI 0.0433
_diffrn_reflns_limit_h_max 10
_diffrn_reflns_limit_h_min -10
_diffrn_reflns_limit_k_max 46
_diffrn_reflns_limit_k_min -46
_diffrn_reflns_limit_l_max 11
_diffrn_reflns_limit_l_min -11
_diffrn_reflns_number 36470
_diffrn_reflns_theta_full 27.50
_diffrn_reflns_theta_max 27.50
_diffrn_reflns_theta_min 3.49
_exptl_absorpt_coefficient_mu 0.183
_exptl_absorpt_correction_T_max 0.961
_exptl_absorpt_correction_T_min 0.860
_exptl_absorpt_correction_type multi-scan
_exptl_absorpt_process_details
;
CrysAlis RED, Oxford Diffraction Ltd., Version 1.171.29.9
Empirical absorption correction using spherical harmonics,
implemented in SCALE3 ABSPACK scaling algorithm.
;
_exptl_crystal_colour colourless
_exptl_crystal_density_diffrn 1.735
_exptl_crystal_density_method 'not measured'
_exptl_crystal_description prism
_exptl_crystal_F_000 1284
_exptl_crystal_size_max 0.46
_exptl_crystal_size_mid 0.33
_exptl_crystal_size_min 0.22
_refine_diff_density_max 0.465
_refine_diff_density_min -0.415
_refine_diff_density_rms 0.095
_refine_ls_extinction_method none
_refine_ls_goodness_of_fit_ref 1.350
_refine_ls_hydrogen_treatment mixed
_refine_ls_matrix_type full
_refine_ls_number_parameters 409
_refine_ls_number_reflns 5698
_refine_ls_number_restraints 0
_refine_ls_restrained_S_all 1.350
_refine_ls_R_factor_all 0.1426
_refine_ls_R_factor_gt 0.1270
_refine_ls_shift/su_max 0.000
_refine_ls_shift/su_mean 0.000
_refine_ls_structure_factor_coef Fsqd
_refine_ls_weighting_details 'calc w=1/[\s^2^(Fo^2^)+(0.0000P)^2^+18.3314P] where P=(Fo^2^+2Fc^2^)/3'
_refine_ls_weighting_scheme calc
_refine_ls_wR_factor_gt 0.2197
_refine_ls_wR_factor_ref 0.2258
_reflns_number_gt 4957
_reflns_number_total 5698
_reflns_threshold_expression I>2sigma(I)
_cod_data_source_file b808208a.txt
_cod_data_source_block 8a
_cod_depositor_comments
;
The following automatic conversions were performed:
'_symmetry_cell_setting' value 'Monoclinic' changed to 'monoclinic'
according to '/home/saulius/struct/CIF-dictionaries/cif_core.dic'
dictionary named 'cif_core.dic' version 2.4.1 from 2010-06-29.

Automatic conversion script
Id: cif_fix_enum 1527 2010-12-29 10:47:43Z saulius 
;
_cod_original_cell_volume 2485.1(3)
_cod_original_sg_symbol_H-M P2(1)/n
_cod_database_code 7004520

loop_
_symmetry_equiv_pos_as_xyz
'x, y, z'
'-x+1/2, y+1/2, -z+1/2'
'-x, -y, -z'
'x-1/2, -y-1/2, z-1/2'

loop_
_atom_site_label
_atom_site_type_symbol
_atom_site_fract_x
_atom_site_fract_y
_atom_site_fract_z
_atom_site_U_iso_or_equiv
_atom_site_adp_type
_atom_site_occupancy
_atom_site_symmetry_multiplicity
_atom_site_calc_flag
_atom_site_refinement_flags
_atom_site_disorder_assembly
_atom_site_disorder_group
B1 B 0.6473(8) 0.13071(17) 0.7846(7) 0.0159(12) Uani 1 1 d . . .
N1 N 0.8367(6) 0.11221(13) 0.8497(5) 0.0157(9) Uani 1 1 d . . .
F12 F 0.5198(5) 0.06156(9) 0.8827(4) 0.0239(7) Uani 1 1 d . . .
F13 F 0.3470(6) 0.00728(10) 0.7064(5) 0.0388(10) Uani 1 1 d . . .
F14 F 0.2694(6) 0.01253(11) 0.3972(5) 0.0421(11) Uani 1 1 d . . .
F15 F 0.3757(6) 0.07341(11) 0.2675(4) 0.0387(10) Uani 1 1 d . . .
F16 F 0.5470(6) 0.12767(10) 0.4395(4) 0.0326(9) Uani 1 1 d . . .
F22 F 0.8371(4) 0.17314(9) 1.0421(4) 0.0229(7) Uani 1 1 d . . .
F23 F 0.7205(5) 0.20041(11) 1.2693(4) 0.0309(9) Uani 1 1 d . . .
F24 F 0.3786(5) 0.18779(11) 1.2782(4) 0.0300(8) Uani 1 1 d . . .
F25 F 0.1708(4) 0.14361(11) 1.0658(4) 0.0268(8) Uani 1 1 d . . .
F26 F 0.2782(4) 0.11643(9) 0.8376(4) 0.0215(7) Uani 1 1 d . . .
F32 F 0.9739(4) 0.17369(9) 0.7595(4) 0.0233(7) Uani 1 1 d . . .
F33 F 0.9667(5) 0.23965(11) 0.6287(5) 0.0392(10) Uani 1 1 d . . .
F34 F 0.6563(6) 0.27437(10) 0.5006(5) 0.0401(10) Uani 1 1 d . . .
F35 F 0.3477(5) 0.24125(10) 0.5075(5) 0.0370(10) Uani 1 1 d . . .
F36 F 0.3493(4) 0.17420(10) 0.6320(4) 0.0278(8) Uani 1 1 d . . .
C11 C 0.5330(7) 0.09863(15) 0.6705(6) 0.0150(10) Uani 1 1 d . . .
C12 C 0.4820(7) 0.06644(15) 0.7289(6) 0.0182(11) Uani 1 1 d . . .
C13 C 0.3947(8) 0.03779(16) 0.6405(7) 0.0245(13) Uani 1 1 d . . .
C14 C 0.3548(8) 0.04028(17) 0.4857(7) 0.0266(13) Uani 1 1 d . . .
C15 C 0.4061(8) 0.07095(17) 0.4197(6) 0.0238(13) Uani 1 1 d . . .
C16 C 0.4955(8) 0.09915(16) 0.5130(6) 0.0208(12) Uani 1 1 d . . .
C21 C 0.5678(7) 0.14197(14) 0.9295(6) 0.0167(11) Uani 1 1 d . . .
C22 C 0.6690(7) 0.16439(15) 1.0445(6) 0.0170(11) Uani 1 1 d . . .
C23 C 0.6127(8) 0.17950(16) 1.1628(7) 0.0220(12) Uani 1 1 d . . .
C24 C 0.4425(8) 0.17296(17) 1.1696(6) 0.0213(12) Uani 1 1 d . . .
C25 C 0.3357(7) 0.15084(16) 1.0592(6) 0.0193(11) Uani 1 1 d . . .
C26 C 0.3983(7) 0.13660(15) 0.9426(6) 0.0146(10) Uani 1 1 d . . .
C31 C 0.6598(7) 0.17027(15) 0.6997(6) 0.0160(11) Uani 1 1 d . . .
C32 C 0.8130(7) 0.18898(16) 0.6972(6) 0.0187(11) Uani 1 1 d . . .
C33 C 0.8150(8) 0.22352(17) 0.6324(7) 0.0254(13) Uani 1 1 d . . .
C34 C 0.6584(9) 0.24124(16) 0.5670(6) 0.0261(13) Uani 1 1 d . . .
C35 C 0.5023(8) 0.22445(16) 0.5703(6) 0.0234(13) Uani 1 1 d . . .
C36 C 0.5072(8) 0.19008(16) 0.6351(6) 0.0198(11) Uani 1 1 d . . .
N41 N 0.9476(7) 0.09533(16) 0.5542(6) 0.0297(12) Uani 1 1 d . . .
C42 C 0.8776(10) 0.06810(19) 0.4596(8) 0.0353(16) Uani 1 1 d . . .
H42 H 0.8313 0.0476 0.4975 0.042 Uiso 1 1 calc R . .
C43 C 0.8717(10) 0.0693(2) 0.3064(9) 0.0433(19) Uani 1 1 d . . .
H43 H 0.8189 0.0498 0.2440 0.052 Uiso 1 1 calc R . .
N44 N 0.9391(8) 0.09747(17) 0.2438(7) 0.0366(14) Uani 1 1 d . . .
C45 C 1.0104(8) 0.12413(19) 0.3395(7) 0.0288(14) Uani 1 1 d . . .
H45 H 1.0598 0.1443 0.3026 0.035 Uiso 1 1 calc R . .
C46 C 1.0145(8) 0.12318(18) 0.4944(7) 0.0260(13) Uani 1 1 d . . .
H46 H 1.0660 0.1428 0.5570 0.031 Uiso 1 1 calc R . .
N51 N 0.9042(8) 0.03183(14) 0.9441(6) 0.0322(13) Uani 1 1 d . . .
C52 C 1.0790(9) 0.03062(17) 0.9760(8) 0.0325(15) Uani 1 1 d . . .
H52 H 1.1397 0.0517 0.9598 0.039 Uiso 1 1 calc R . .
C53 C 0.8262(9) 0.00073(18) 0.9676(8) 0.0306(14) Uani 1 1 d . . .
H53 H 0.7036 0.0000 0.9453 0.037 Uiso 1 1 calc R . .
H1A H 0.843(9) 0.0898(19) 0.907(8) 0.027(18) Uiso 1 1 d . . .
H1B H 0.921(9) 0.1276(19) 0.931(8) 0.032(19) Uiso 1 1 d . . .
H1C H 0.882(8) 0.1083(16) 0.767(7) 0.012(14) Uiso 1 1 d . . .

loop_
_atom_site_aniso_label
_atom_site_aniso_U_11
_atom_site_aniso_U_22
_atom_site_aniso_U_33
_atom_site_aniso_U_23
_atom_site_aniso_U_13
_atom_site_aniso_U_12
B1 0.015(3) 0.020(3) 0.013(3) 0.006(2) 0.004(2) 0.003(2)
N1 0.018(2) 0.020(2) 0.010(2) -0.0002(18) 0.0063(18) 0.0034(18)
F12 0.0308(19) 0.0250(17) 0.0170(17) 0.0054(13) 0.0083(14) -0.0004(14)
F13 0.057(3) 0.027(2) 0.037(2) 0.0000(17) 0.020(2) -0.0175(18)
F14 0.057(3) 0.031(2) 0.034(2) -0.0148(17) 0.006(2) -0.0167(19)
F15 0.059(3) 0.037(2) 0.0162(18) -0.0065(16) 0.0036(18) -0.0053(19)
F16 0.059(3) 0.0245(18) 0.0156(17) 0.0022(14) 0.0117(17) -0.0085(17)
F22 0.0155(16) 0.0326(19) 0.0196(17) -0.0065(14) 0.0026(13) -0.0030(14)
F23 0.0229(19) 0.047(2) 0.0200(18) -0.0177(16) 0.0015(14) 0.0009(16)
F24 0.0268(19) 0.050(2) 0.0150(17) -0.0056(16) 0.0087(14) 0.0086(17)
F25 0.0139(16) 0.050(2) 0.0190(17) -0.0013(16) 0.0092(13) 0.0011(15)
F26 0.0162(16) 0.0319(18) 0.0167(16) -0.0055(14) 0.0050(13) -0.0036(14)
F32 0.0195(17) 0.0278(18) 0.0242(18) 0.0003(14) 0.0084(14) -0.0013(14)
F33 0.038(2) 0.033(2) 0.046(3) 0.0089(18) 0.0108(19) -0.0150(17)
F34 0.054(3) 0.0240(19) 0.035(2) 0.0137(16) 0.0006(19) -0.0090(18)
F35 0.038(2) 0.027(2) 0.036(2) 0.0066(16) -0.0080(18) 0.0076(16)
F36 0.0207(17) 0.0270(18) 0.034(2) 0.0065(15) 0.0033(15) -0.0011(14)
C11 0.018(3) 0.020(3) 0.009(2) -0.002(2) 0.008(2) -0.001(2)
C12 0.020(3) 0.022(3) 0.014(3) 0.003(2) 0.007(2) 0.001(2)
C13 0.029(3) 0.017(3) 0.028(3) 0.000(2) 0.008(3) -0.003(2)
C14 0.027(3) 0.021(3) 0.030(3) -0.012(2) 0.006(3) -0.008(2)
C15 0.031(3) 0.029(3) 0.012(3) -0.005(2) 0.007(2) -0.002(3)
C16 0.031(3) 0.020(3) 0.014(3) 0.000(2) 0.009(2) -0.001(2)
C21 0.016(3) 0.016(2) 0.016(3) 0.000(2) 0.000(2) 0.000(2)
C22 0.014(3) 0.025(3) 0.014(3) -0.001(2) 0.007(2) 0.003(2)
C23 0.021(3) 0.023(3) 0.018(3) -0.002(2) -0.002(2) 0.006(2)
C24 0.025(3) 0.031(3) 0.010(3) 0.002(2) 0.008(2) 0.007(2)
C25 0.016(3) 0.028(3) 0.016(3) 0.006(2) 0.008(2) 0.002(2)
C26 0.013(2) 0.020(3) 0.011(2) 0.002(2) 0.0035(19) 0.000(2)
C31 0.025(3) 0.019(3) 0.007(2) -0.0037(19) 0.009(2) 0.000(2)
C32 0.019(3) 0.026(3) 0.010(2) -0.002(2) 0.002(2) 0.000(2)
C33 0.030(3) 0.024(3) 0.024(3) -0.001(2) 0.008(3) -0.009(2)
C34 0.045(4) 0.019(3) 0.011(3) 0.001(2) 0.001(2) -0.005(3)
C35 0.033(3) 0.021(3) 0.011(3) 0.001(2) -0.003(2) 0.003(2)
C36 0.023(3) 0.021(3) 0.013(3) -0.001(2) 0.001(2) -0.003(2)
N41 0.031(3) 0.039(3) 0.024(3) -0.001(2) 0.016(2) -0.006(2)
C42 0.047(4) 0.034(4) 0.034(4) -0.003(3) 0.025(3) -0.014(3)
C43 0.045(4) 0.046(4) 0.042(4) -0.020(3) 0.016(4) -0.021(4)
N44 0.039(3) 0.043(3) 0.035(3) -0.009(3) 0.023(3) -0.011(3)
C45 0.029(3) 0.036(4) 0.023(3) -0.001(3) 0.009(3) -0.005(3)
C46 0.026(3) 0.034(3) 0.021(3) -0.005(2) 0.011(2) -0.009(3)
N51 0.041(3) 0.022(3) 0.030(3) 0.000(2) 0.003(3) 0.005(2)
C52 0.037(4) 0.021(3) 0.038(4) 0.008(3) 0.008(3) -0.002(3)
C53 0.033(4) 0.027(3) 0.030(4) 0.005(3) 0.007(3) 0.002(3)

loop_
_atom_type_symbol
_atom_type_description
_atom_type_scat_dispersion_real
_atom_type_scat_dispersion_imag
_atom_type_scat_source
C C 0.0033 0.0016 'International Tables Vol C Tables 4.2.6.8 and 6.1.1.4'
H H 0.0000 0.0000 'International Tables Vol C Tables 4.2.6.8 and 6.1.1.4'
B B 0.0013 0.0007 'International Tables Vol C Tables 4.2.6.8 and 6.1.1.4'
N N 0.0061 0.0033 'International Tables Vol C Tables 4.2.6.8 and 6.1.1.4'
F F 0.0171 0.0103 'International Tables Vol C Tables 4.2.6.8 and 6.1.1.4'

loop_
_geom_angle_atom_site_label_1
_geom_angle_atom_site_label_2
_geom_angle_atom_site_label_3
_geom_angle
_geom_angle_site_symmetry_1
_geom_angle_site_symmetry_3
_geom_angle_publ_flag
N1 B1 C31 111.9(4) . . ?
N1 B1 C21 108.8(4) . . ?
C31 B1 C21 104.0(4) . . ?
N1 B1 C11 103.7(4) . . ?
C31 B1 C11 114.1(4) . . ?
C21 B1 C11 114.5(4) . . ?
B1 N1 H1C 107(4) . . ?
B1 N1 H1A 118(4) . . ?
H1C N1 H1A 110(5) . . ?
B1 N1 H1B 114(4) . . ?
H1C N1 H1B 111(5) . . ?
H1A N1 H1B 98(5) . . ?
C16 C11 C12 113.9(5) . . ?
C16 C11 B1 124.8(5) . . ?
C12 C11 B1 121.0(5) . . ?
F12 C12 C13 116.1(5) . . ?
F12 C12 C11 119.8(5) . . ?
C13 C12 C11 124.0(5) . . ?
F13 C13 C14 119.7(5) . . ?
F13 C13 C12 120.6(5) . . ?
C14 C13 C12 119.7(5) . . ?
F14 C14 C13 120.6(6) . . ?
F14 C14 C15 119.9(6) . . ?
C13 C14 C15 119.4(5) . . ?
F15 C15 C14 120.7(5) . . ?
F15 C15 C16 120.1(5) . . ?
C14 C15 C16 119.1(5) . . ?
F16 C16 C11 120.9(5) . . ?
F16 C16 C15 115.4(5) . . ?
C11 C16 C15 123.7(5) . . ?
C26 C21 C22 112.9(5) . . ?
C26 C21 B1 127.7(5) . . ?
C22 C21 B1 118.7(5) . . ?
F22 C22 C23 115.7(5) . . ?
F22 C22 C21 119.0(5) . . ?
C23 C22 C21 125.3(5) . . ?
F23 C23 C24 120.1(5) . . ?
F23 C23 C22 121.0(5) . . ?
C24 C23 C22 118.9(5) . . ?
F24 C24 C23 121.7(5) . . ?
F24 C24 C25 119.7(5) . . ?
C23 C24 C25 118.6(5) . . ?
F25 C25 C24 119.4(5) . . ?
F25 C25 C26 120.5(5) . . ?
C24 C25 C26 120.1(5) . . ?
F26 C26 C25 114.5(5) . . ?
F26 C26 C21 121.3(5) . . ?
C25 C26 C21 124.2(5) . . ?
C36 C31 C32 113.5(5) . . ?
C36 C31 B1 119.8(5) . . ?
C32 C31 B1 126.4(5) . . ?
F32 C32 C33 115.5(5) . . ?
F32 C32 C31 120.7(5) . . ?
C33 C32 C31 123.8(5) . . ?
F33 C33 C34 119.2(5) . . ?
F33 C33 C32 121.1(6) . . ?
C34 C33 C32 119.7(6) . . ?
F34 C34 C33 120.9(6) . . ?
F34 C34 C35 120.0(6) . . ?
C33 C34 C35 119.0(5) . . ?
F35 C35 C36 120.8(6) . . ?
F35 C35 C34 120.1(5) . . ?
C36 C35 C34 119.1(6) . . ?
F36 C36 C35 116.9(5) . . ?
F36 C36 C31 118.2(5) . . ?
C35 C36 C31 124.9(6) . . ?
C46 N41 C42 116.3(6) . . ?
N41 C42 C43 121.8(6) . . ?
N41 C42 H42 119.1 . . ?
C43 C42 H42 119.1 . . ?
N44 C43 C42 122.6(6) . . ?
N44 C43 H43 118.7 . . ?
C42 C43 H43 118.7 . . ?
C45 N44 C43 115.0(6) . . ?
N44 C45 C46 122.5(6) . . ?
N44 C45 H45 118.8 . . ?
C46 C45 H45 118.8 . . ?
N41 C46 C45 121.9(6) . . ?
N41 C46 H46 119.1 . . ?
C45 C46 H46 119.1 . . ?
C53 N51 C52 115.7(6) . . ?
N51 C52 C53 122.3(6) . 3_757 ?
N51 C52 H52 118.9 . . ?
C53 C52 H52 118.9 3_757 . ?
N51 C53 C52 122.0(6) . 3_757 ?
N51 C53 H53 119.0 . . ?
C52 C53 H53 119.0 3_757 . ?

loop_
_geom_bond_atom_site_label_1
_geom_bond_atom_site_label_2
_geom_bond_distance
_geom_bond_site_symmetry_2
_geom_bond_publ_flag
B1 N1 1.594(7) . ?
B1 C31 1.640(8) . ?
B1 C21 1.650(8) . ?
B1 C11 1.653(8) . ?
N1 H1A 0.96(7) . ?
N1 H1B 1.02(7) . ?
N1 H1C 0.92(6) . ?
F12 C12 1.359(6) . ?
F13 C13 1.354(7) . ?
F14 C14 1.347(7) . ?
F15 C15 1.341(6) . ?
F16 C16 1.347(6) . ?
F22 C22 1.364(6) . ?
F23 C23 1.338(7) . ?
F24 C24 1.332(6) . ?
F25 C25 1.338(6) . ?
F26 C26 1.361(6) . ?
F32 C32 1.357(6) . ?
F33 C33 1.335(7) . ?
F34 C34 1.339(7) . ?
F35 C35 1.342(7) . ?
F36 C36 1.360(7) . ?
C11 C16 1.381(7) . ?
C11 C12 1.381(7) . ?
C12 C13 1.377(8) . ?
C13 C14 1.359(9) . ?
C14 C15 1.371(9) . ?
C15 C16 1.390(8) . ?
C21 C26 1.381(7) . ?
C21 C22 1.392(7) . ?
C22 C23 1.378(8) . ?
C23 C24 1.375(8) . ?
C24 C25 1.379(8) . ?
C25 C26 1.379(7) . ?
C31 C36 1.386(8) . ?
C31 C32 1.386(8) . ?
C32 C33 1.382(8) . ?
C33 C34 1.374(9) . ?
C34 C35 1.376(9) . ?
C35 C36 1.370(8) . ?
N41 C46 1.318(8) . ?
N41 C42 1.326(8) . ?
C42 C43 1.380(10) . ?
C42 H42 0.9300 . ?
C43 N44 1.342(9) . ?
C43 H43 0.9300 . ?
N44 C45 1.319(8) . ?
C45 C46 1.399(8) . ?
C45 H45 0.9300 . ?
C46 H46 0.9300 . ?
N51 C53 1.325(8) . ?
N51 C52 1.327(9) . ?
C52 C53 1.378(9) 3_757 ?
C52 H52 0.9300 . ?
C53 C52 1.378(9) 3_757 ?
C53 H53 0.9300 . ?

loop_
_geom_hbond_atom_site_label_D
_geom_hbond_atom_site_label_H
_geom_hbond_atom_site_label_A
_geom_hbond_distance_DH
_geom_hbond_distance_HA
_geom_hbond_distance_DA
_geom_hbond_angle_DHA
_geom_hbond_site_symmetry_A
N1 H1A N51 0.96(7) 2.15(7) 3.035(7) 152(6) .
N1 H1B F22 1.02(7) 2.12(7) 2.811(6) 123(5) .
N1 H1B F32 1.02(7) 2.39(7) 2.691(6) 96(4) .
N1 H1C N41 0.92(6) 2.18(6) 3.093(7) 171(5) .
N1 H1B F25 1.02(7) 2.10(7) 3.048(6) 154(6) 1_655

loop_
_geom_torsion_atom_site_label_1
_geom_torsion_atom_site_label_2
_geom_torsion_atom_site_label_3
_geom_torsion_atom_site_label_4
_geom_torsion
_geom_torsion_site_symmetry_1
_geom_torsion_site_symmetry_2
_geom_torsion_site_symmetry_3
_geom_torsion_site_symmetry_4
_geom_torsion_publ_flag
N1 B1 C11 C16 -102.7(6) . . . . ?
C31 B1 C11 C16 19.3(8) . . . . ?
C21 B1 C11 C16 138.9(5) . . . . ?
N1 B1 C11 C12 70.3(6) . . . . ?
C31 B1 C11 C12 -167.7(5) . . . . ?
C21 B1 C11 C12 -48.0(7) . . . . ?
C16 C11 C12 F12 176.5(5) . . . . ?
B1 C11 C12 F12 2.7(8) . . . . ?
C16 C11 C12 C13 -2.8(8) . . . . ?
B1 C11 C12 C13 -176.5(5) . . . . ?
F12 C12 C13 F13 1.7(8) . . . . ?
C11 C12 C13 F13 -179.1(5) . . . . ?
F12 C12 C13 C14 -178.9(5) . . . . ?
C11 C12 C13 C14 0.3(9) . . . . ?
F13 C13 C14 F14 -0.6(10) . . . . ?
C12 C13 C14 F14 -180.0(6) . . . . ?
F13 C13 C14 C15 -178.9(6) . . . . ?
C12 C13 C14 C15 1.7(10) . . . . ?
F14 C14 C15 F15 -1.4(10) . . . . ?
C13 C14 C15 F15 176.9(6) . . . . ?
F14 C14 C15 C16 -179.4(6) . . . . ?
C13 C14 C15 C16 -1.1(10) . . . . ?
C12 C11 C16 F16 -175.9(5) . . . . ?
B1 C11 C16 F16 -2.4(9) . . . . ?
C12 C11 C16 C15 3.4(9) . . . . ?
B1 C11 C16 C15 176.8(6) . . . . ?
F15 C15 C16 F16 -0.3(9) . . . . ?
C14 C15 C16 F16 177.7(6) . . . . ?
F15 C15 C16 C11 -179.6(6) . . . . ?
C14 C15 C16 C11 -1.6(10) . . . . ?
N1 B1 C21 C26 -135.9(6) . . . . ?
C31 B1 C21 C26 104.7(6) . . . . ?
C11 B1 C21 C26 -20.5(8) . . . . ?
N1 B1 C21 C22 54.8(6) . . . . ?
C31 B1 C21 C22 -64.6(6) . . . . ?
C11 B1 C21 C22 170.2(5) . . . . ?
C26 C21 C22 F22 -177.5(5) . . . . ?
B1 C21 C22 F22 -6.7(7) . . . . ?
C26 C21 C22 C23 1.4(8) . . . . ?
B1 C21 C22 C23 172.2(5) . . . . ?
F22 C22 C23 F23 -1.9(8) . . . . ?
C21 C22 C23 F23 179.2(5) . . . . ?
F22 C22 C23 C24 177.7(5) . . . . ?
C21 C22 C23 C24 -1.2(9) . . . . ?
F23 C23 C24 F24 1.9(9) . . . . ?
C22 C23 C24 F24 -177.8(5) . . . . ?
F23 C23 C24 C25 -179.1(5) . . . . ?
C22 C23 C24 C25 1.3(8) . . . . ?
F24 C24 C25 F25 -2.2(8) . . . . ?
C23 C24 C25 F25 178.7(5) . . . . ?
F24 C24 C25 C26 177.3(5) . . . . ?
C23 C24 C25 C26 -1.8(8) . . . . ?
F25 C25 C26 F26 2.0(7) . . . . ?
C24 C25 C26 F26 -177.5(5) . . . . ?
F25 C25 C26 C21 -178.3(5) . . . . ?
C24 C25 C26 C21 2.1(9) . . . . ?
C22 C21 C26 F26 177.8(5) . . . . ?
B1 C21 C26 F26 8.0(8) . . . . ?
C22 C21 C26 C25 -1.8(8) . . . . ?
B1 C21 C26 C25 -171.6(5) . . . . ?
N1 B1 C31 C36 179.4(5) . . . . ?
C21 B1 C31 C36 -63.3(6) . . . . ?
C11 B1 C31 C36 62.1(6) . . . . ?
N1 B1 C31 C32 -7.6(7) . . . . ?
C21 B1 C31 C32 109.7(6) . . . . ?
C11 B1 C31 C32 -124.9(6) . . . . ?
C36 C31 C32 F32 178.4(5) . . . . ?
B1 C31 C32 F32 5.0(8) . . . . ?
C36 C31 C32 C33 -2.0(8) . . . . ?
B1 C31 C32 C33 -175.4(5) . . . . ?
F32 C32 C33 F33 2.0(8) . . . . ?
C31 C32 C33 F33 -177.6(5) . . . . ?
F32 C32 C33 C34 -179.8(5) . . . . ?
C31 C32 C33 C34 0.6(9) . . . . ?
F33 C33 C34 F34 -0.4(9) . . . . ?
C32 C33 C34 F34 -178.6(5) . . . . ?
F33 C33 C34 C35 179.6(5) . . . . ?
C32 C33 C34 C35 1.4(9) . . . . ?
F34 C34 C35 F35 -0.2(9) . . . . ?
C33 C34 C35 F35 179.8(5) . . . . ?
F34 C34 C35 C36 178.2(5) . . . . ?
C33 C34 C35 C36 -1.8(9) . . . . ?
F35 C35 C36 F36 0.1(8) . . . . ?
C34 C35 C36 F36 -178.3(5) . . . . ?
F35 C35 C36 C31 178.6(5) . . . . ?
C34 C35 C36 C31 0.3(9) . . . . ?
C32 C31 C36 F36 -179.9(5) . . . . ?
B1 C31 C36 F36 -6.0(7) . . . . ?
C32 C31 C36 C35 1.6(8) . . . . ?
B1 C31 C36 C35 175.5(5) . . . . ?
C46 N41 C42 C43 -1.5(11) . . . . ?
N41 C42 C43 N44 1.5(13) . . . . ?
C42 C43 N44 C45 -0.5(11) . . . . ?
C43 N44 C45 C46 -0.3(10) . . . . ?
C42 N41 C46 C45 0.7(10) . . . . ?
N44 C45 C46 N41 0.3(11) . . . . ?
C53 N51 C52 C53 -1.1(11) . . . 3_757 ?
C52 N51 C53 C52 1.1(11) . . . 3_757 ?
